data_4033252
loop_
_publ_author_name
'Gee, Yi Sing'
'Rivinoja, Daniel J.'
'Wales, Steven M.'
'Gardiner, Michael G.'
'Ryan, John H.'
'Hyland, Christopher J. T.'

_publ_section_title
;
 Pd-Catalyzed Dearomative [3 + 2] Cycloaddition of 3-Nitroindoles with
 2-Vinylcyclopropane-1,1-dicarboxylates.
;
_journal_issue 24
_journal_name_full 'The Journal of organic chemistry'
_journal_page_first 13517
_journal_page_last 13529
_journal_paper_doi 10.1021/acs.joc.7b02624
_journal_volume 82
_journal_year 2017
_chemical_formula_moiety 'C26 H22 F6 N2 O8 S'
_chemical_formula_sum 'C26 H22 F6 N2 O8 S'
_chemical_formula_weight 636.53
_space_group_crystal_system monoclinic
_space_group_IT_number 14
_space_group_name_Hall '-P 2yn'
_space_group_name_H-M_alt 'P 1 21/n 1'
_symmetry_Int_Tables_number 14
_symmetry_space_group_name_Hall '-P 2yn'
_symmetry_space_group_name_H-M 'P 1 21/n 1'
_audit_creation_date 2017-10-10
_audit_creation_method
;
Olex2 1.2
(compiled 2017.08.10 svn.r3458 for OlexSys, GUI svn.r5381)
;
_cell_angle_alpha 90
_cell_angle_beta 96.80(3)
_cell_angle_gamma 90
_cell_formula_units_Z 4
_cell_length_a 10.893(2)
_cell_length_b 19.835(4)
_cell_length_c 12.801(3)
_cell_measurement_reflns_used 9895
_cell_measurement_temperature 100(2)
_cell_measurement_theta_max 66.75
_cell_measurement_theta_min 4.15
_cell_volume 2746.4(10)
_computing_cell_refinement 'SAINT v8.34A (Bruker, 2013)'
_computing_data_collection 'APEX3 v2016.1-0 (Bruker, 2016)'
_computing_data_reduction 'SAINT v8.34A (Bruker, 2013)'
_computing_molecular_graphics 'Olex2 (Dolomanov et al., 2009)'
_computing_publication_material 'Olex2 (Dolomanov et al., 2009)'
_computing_structure_refinement 'olex2.refine (Bourhis et al., 2015)'
_diffrn_ambient_temperature 100(2)
_diffrn_detector 'CMOS area detector'
_diffrn_detector_area_resol_mean 10.4
_diffrn_detector_type 'Bruker AXS PHOTON-100'
_diffrn_measured_fraction_theta_full 0.9882
_diffrn_measured_fraction_theta_max 0.9882
_diffrn_measurement_device 'fixed-chi three-circle diffractometer'
_diffrn_measurement_device_type 'Bruker AXS D8 Quest'
_diffrn_measurement_method '\f and \w scans'
_diffrn_radiation_collimation 'focusing mirrors'
_diffrn_radiation_monochromator 'Bruker multilayer X-ray optics (Goebel mirror)'
_diffrn_radiation_probe x-ray
_diffrn_radiation_type 'Cu K\a'
_diffrn_radiation_wavelength 1.54178
_diffrn_reflns_av_R_equivalents 0.0448
_diffrn_reflns_av_unetI/netI 0.0303
_diffrn_reflns_limit_h_max 12
_diffrn_reflns_limit_h_min -12
_diffrn_reflns_limit_k_max 23
_diffrn_reflns_limit_k_min -23
_diffrn_reflns_limit_l_max 13
_diffrn_reflns_limit_l_min -15
_diffrn_reflns_number 25858
_diffrn_reflns_theta_full 66.3754
_diffrn_reflns_theta_max 66.38
_diffrn_reflns_theta_min 4.13
_diffrn_source 'Incoatec I\mS Cu microsource'
_diffrn_standards_number 0
_exptl_absorpt_coefficient_mu 1.907
_exptl_absorpt_correction_T_max 0.7528
_exptl_absorpt_correction_T_min 0.6305
_exptl_absorpt_correction_type multi-scan
_exptl_absorpt_process_details
'SADABS-2014/5 (Bruker,2014/5) was used for absorption correction. wR2(int) was 0.0941 before and 0.0610 after correction. The Ratio of minimum to maximum transmission is 0.8375. The \l/2 correction factor is Not present.'
_exptl_crystal_colour colourless
_exptl_crystal_colour_primary colourless
_exptl_crystal_density_diffrn 1.5393
_exptl_crystal_description prism
_exptl_crystal_F_000 1310.9303
_exptl_crystal_size_max 0.2
_exptl_crystal_size_mid 0.2
_exptl_crystal_size_min 0.04
_refine_diff_density_max 0.2791
_refine_diff_density_min -0.4724
_refine_diff_density_rms 0.0690
_refine_ls_d_res_high 0.8415
_refine_ls_d_res_low 10.7020
_refine_ls_goodness_of_fit_ref 1.0521
_refine_ls_hydrogen_treatment constr
_refine_ls_matrix_type full
_refine_ls_number_constraints 38
_refine_ls_number_parameters 389
_refine_ls_number_reflns 4761
_refine_ls_number_restraints 0
_refine_ls_restrained_S_all 1.0521
_refine_ls_R_factor_all 0.0424
_refine_ls_R_factor_gt 0.0351
_refine_ls_shift/su_max 0.0000
_refine_ls_shift/su_mean 0.0000
_refine_ls_structure_factor_coef Fsqd
_refine_ls_weighting_details 'w=1/[\s^2^(Fo^2^)+(0.0394P)^2^+1.7289P] where P=(Fo^2^+2Fc^2^)/3'
_refine_ls_weighting_scheme calc
_refine_ls_wR_factor_gt 0.0828
_refine_ls_wR_factor_ref 0.0870
_reflns_Friedel_coverage 0.0
_reflns_limit_h_max 9
_reflns_limit_h_min -12
_reflns_limit_k_max 23
_reflns_limit_k_min 0
_reflns_limit_l_max 15
_reflns_limit_l_min -8
_reflns_number_gt 4167
_reflns_number_total 4761
_reflns_threshold_expression I>=2u(I)
_cod_data_source_file jo7b02624_si_003.cif
_cod_data_source_block 17mg03_0m
_cod_depositor_comments 'Adding full bibliography for 4033251--4033252.cif.'
_cod_original_cell_volume 2746.3(10)
_cod_database_code 4033252
_olex2_refinement_description
;
1. Fixed Uiso
 At 1.2 times of:
  All C(H) groups, All C(H,H) groups
 At 1.5 times of:
  All C(H,H,H) groups
2.a Ternary CH refined with riding coordinates:
 C1(H1), C4(H4)
2.b Secondary CH2 refined with riding coordinates:
 C3(H3a,H3b), C20(H20a,H20b), C23(H23a,H23b)
2.c Aromatic/amide H refined with riding coordinates:
 C7(H7), C8(H8), C9(H9), C10(H10), C13(H13), C14(H14), C16(H16), C17(H17),
 C25(H25)
2.d X=CH2 refined with riding coordinates:
 C26(H26a,H26b)
2.e Idealised Me refined as rotating group:
 C18(H18a,H18b,H18c)
;
_olex2_submission_special_instructions 'No special instructions were received'

loop_
_space_group_symop_id
_space_group_symop_operation_xyz
1 x,y,z
2 -x+1/2,y+1/2,-z+1/2
3 -x,-y,-z
4 x-1/2,-y-1/2,z-1/2

loop_
_atom_site_label
_atom_site_type_symbol
_atom_site_fract_x
_atom_site_fract_y
_atom_site_fract_z
_atom_site_U_iso_or_equiv
_atom_site_adp_type
_atom_site_occupancy
_atom_site_refinement_flags_posn
S1 S 0.76486(4) 0.01361(2) 0.60748(3) 0.01706(11) Uani 1.000000 .
F1 F 0.54530(10) -0.17422(6) 0.60633(9) 0.0283(3) Uani 1.000000 .
F2 F 0.35115(11) -0.18860(6) 0.61838(10) 0.0347(3) Uani 1.000000 .
F3 F 0.48786(12) -0.21203(6) 0.75116(9) 0.0352(3) Uani 1.000000 .
F4 F 0.49277(10) -0.20189(6) 0.99566(10) 0.0324(3) Uani 1.000000 .
F5 F 0.61114(10) -0.26479(5) 1.10254(9) 0.0257(3) Uani 1.000000 .
F6 F 0.55934(13) -0.16519(6) 1.14935(10) 0.0364(3) Uani 1.000000 .
O1 O 0.68754(12) 0.04104(7) 0.51885(10) 0.0244(3) Uani 1.000000 .
O2 O 0.76910(13) -0.05738(7) 0.62715(10) 0.0238(3) Uani 1.000000 .
O3 O 0.47615(11) 0.01535(6) 0.81942(10) 0.0185(3) Uani 1.000000 .
O4 O 0.56156(11) -0.08171(6) 0.77265(9) 0.0156(3) Uani 1.000000 .
O5 O 0.83666(11) -0.10403(6) 0.90131(10) 0.0174(3) Uani 1.000000 .
O6 O 0.67028(11) -0.10654(6) 0.99115(10) 0.0180(3) Uani 1.000000 .
O7 O 1.03083(11) 0.05161(7) 0.88868(10) 0.0218(3) Uani 1.000000 .
O8 O 1.00204(12) 0.15947(7) 0.87801(13) 0.0358(4) Uani 1.000000 .
N1 N 0.71372(13) 0.04768(7) 0.71459(11) 0.0144(3) Uani 1.000000 .
N2 N 0.96414(13) 0.10150(7) 0.87996(11) 0.0163(3) Uani 1.000000 .
C1 C 0.77916(15) 0.02574(8) 0.81767(13) 0.0125(3) Uani 1.000000 .
H1 H 0.85090(15) -0.00401(8) 0.80745(13) 0.0150(4) Uiso 1.000000 R
C2 C 0.68969(15) -0.00999(8) 0.88768(13) 0.0127(3) Uani 1.000000 .
C3 C 0.67836(16) 0.03887(9) 0.98005(13) 0.0156(4) Uani 1.000000 .
H3a H 0.60741(16) 0.06978(9) 0.96320(13) 0.0187(4) Uiso 1.000000 R
H3b H 0.66669(16) 0.01357(9) 1.04481(13) 0.0187(4) Uiso 1.000000 R
C4 C 0.80033(16) 0.07835(9) 0.99451(14) 0.0153(4) Uani 1.000000 .
H4 H 0.86662(16) 0.04753(9) 1.02736(14) 0.0183(4) Uiso 1.000000 R
C5 C 0.82323(15) 0.09097(8) 0.87792(13) 0.0135(4) Uani 1.000000 .
C6 C 0.75366(15) 0.14610(9) 0.81411(14) 0.0145(4) Uani 1.000000 .
C7 C 0.74586(16) 0.21504(9) 0.83454(15) 0.0190(4) Uani 1.000000 .
H7 H 0.78613(16) 0.23373(9) 0.89786(15) 0.0228(5) Uiso 1.000000 R
C8 C 0.67788(17) 0.25587(10) 0.76028(16) 0.0238(4) Uani 1.000000 .
H8 H 0.67255(17) 0.30295(10) 0.77257(16) 0.0285(5) Uiso 1.000000 R
C9 C 0.61746(17) 0.22805(10) 0.66784(15) 0.0237(4) Uani 1.000000 .
H9 H 0.57129(17) 0.25665(10) 0.61823(15) 0.0285(5) Uiso 1.000000 R
C10 C 0.62346(16) 0.15926(10) 0.64685(15) 0.0200(4) Uani 1.000000 .
H10 H 0.58100(16) 0.14038(10) 0.58457(15) 0.0240(5) Uiso 1.000000 R
C11 C 0.69405(15) 0.11921(9) 0.72062(14) 0.0150(4) Uani 1.000000 .
C12 C 0.91703(16) 0.04364(9) 0.60759(13) 0.0168(4) Uani 1.000000 .
C13 C 1.01593(17) 0.00349(10) 0.64858(14) 0.0214(4) Uani 1.000000 .
H13 H 1.00207(17) -0.04090(10) 0.67246(14) 0.0257(5) Uiso 1.000000 R
C14 C 1.13543(18) 0.02919(11) 0.65413(15) 0.0249(4) Uani 1.000000 .
H14 H 1.20304(18) 0.00204(11) 0.68271(15) 0.0298(5) Uiso 1.000000 R
C15 C 1.15784(17) 0.09373(10) 0.61874(15) 0.0234(4) Uani 1.000000 .
C16 C 1.05703(19) 0.13249(11) 0.57694(18) 0.0300(5) Uani 1.000000 .
H16 H 1.07109(19) 0.17654(11) 0.55174(18) 0.0360(6) Uiso 1.000000 R
C17 C 0.93667(18) 0.10850(10) 0.57110(16) 0.0256(4) Uani 1.000000 .
H17 H 0.86906(18) 0.13575(10) 0.54281(16) 0.0307(5) Uiso 1.000000 R
C18 C 1.28797(19) 0.12067(12) 0.62211(18) 0.0339(5) Uani 1.000000 .
H18a H 1.3431(3) 0.0949(5) 0.6734(9) 0.0509(8) Uiso 1.000000 GR
H18b H 1.3158(6) 0.1163(7) 0.5524(4) 0.0509(8) Uiso 1.000000 GR
H18c H 1.2894(3) 0.1683(2) 0.6427(12) 0.0509(8) Uiso 1.000000 GR
C19 C 0.56296(15) -0.02231(8) 0.82386(13) 0.0135(4) Uani 1.000000 .
C20 C 0.44618(16) -0.09756(9) 0.71026(15) 0.0189(4) Uani 1.000000 .
H20a H 0.37671(16) -0.09416(9) 0.75334(15) 0.0227(5) Uiso 1.000000 R
H20b H 0.43075(16) -0.06613(9) 0.65006(15) 0.0227(5) Uiso 1.000000 R
C21 C 0.45875(17) -0.16864(10) 0.67198(14) 0.0215(4) Uani 1.000000 .
C22 C 0.74436(15) -0.07831(9) 0.92561(13) 0.0129(3) Uani 1.000000 .
C23 C 0.70331(17) -0.17394(9) 1.02580(16) 0.0220(4) Uani 1.000000 .
H23a H 0.72391(17) -0.20188(9) 0.96620(16) 0.0264(5) Uiso 1.000000 R
H23b H 0.77540(17) -0.17322(9) 1.08071(16) 0.0264(5) Uiso 1.000000 R
C24 C 0.59160(16) -0.20104(9) 1.06917(14) 0.0166(4) Uani 1.000000 .
C25 C 0.79577(17) 0.13879(9) 1.06450(14) 0.0184(4) Uani 1.000000 .
H25 H 0.73264(17) 0.17122(9) 1.04647(14) 0.0221(5) Uiso 1.000000 R
C26 C 0.87448(18) 0.14960(11) 1.14986(15) 0.0253(4) Uani 1.000000 .
H26a H 0.93862(18) 0.11807(11) 1.16991(15) 0.0304(5) Uiso 1.000000 R
H26b H 0.86683(18) 0.18888(11) 1.19105(15) 0.0304(5) Uiso 1.000000 R

loop_
_atom_site_aniso_label
_atom_site_aniso_U_11
_atom_site_aniso_U_22
_atom_site_aniso_U_33
_atom_site_aniso_U_12
_atom_site_aniso_U_13
_atom_site_aniso_U_23
S1 0.0175(2) 0.0221(2) 0.0121(2) -0.00290(17) 0.00412(16) -0.00104(17)
F1 0.0283(6) 0.0293(6) 0.0274(6) 0.0024(5) 0.0038(5) -0.0079(5)
F2 0.0275(6) 0.0346(7) 0.0397(7) -0.0119(5) -0.0055(5) -0.0118(6)
F3 0.0561(8) 0.0196(6) 0.0282(6) -0.0048(6) -0.0025(6) 0.0043(5)
F4 0.0209(6) 0.0288(6) 0.0441(7) -0.0050(5) -0.0106(5) 0.0081(5)
F5 0.0247(6) 0.0168(6) 0.0365(6) 0.0012(4) 0.0071(5) 0.0114(5)
F6 0.0577(8) 0.0255(6) 0.0310(7) -0.0040(6) 0.0258(6) -0.0035(5)
O1 0.0203(7) 0.0390(8) 0.0135(6) -0.0011(6) 0.0008(5) 0.0008(6)
O2 0.0319(7) 0.0200(7) 0.0211(7) -0.0054(6) 0.0092(6) -0.0041(5)
O3 0.0141(6) 0.0174(6) 0.0245(7) 0.0036(5) 0.0048(5) 0.0008(5)
O4 0.0129(6) 0.0146(6) 0.0184(6) 0.0002(5) -0.0012(5) -0.0029(5)
O5 0.0149(6) 0.0162(6) 0.0217(7) 0.0018(5) 0.0045(5) 0.0016(5)
O6 0.0177(6) 0.0140(6) 0.0235(7) 0.0026(5) 0.0075(5) 0.0075(5)
O7 0.0150(6) 0.0232(7) 0.0264(7) 0.0057(5) 0.0000(5) -0.0006(6)
O8 0.0168(7) 0.0222(8) 0.0660(11) -0.0077(6) -0.0048(7) 0.0161(7)
N1 0.0150(7) 0.0164(8) 0.0120(7) -0.0001(6) 0.0030(6) 0.0020(6)
N2 0.0137(7) 0.0187(8) 0.0162(8) -0.0007(6) 0.0008(6) 0.0044(6)
C1 0.0120(8) 0.0132(9) 0.0127(8) 0.0002(6) 0.0028(6) 0.0018(7)
C2 0.0127(8) 0.0125(8) 0.0133(8) -0.0011(7) 0.0034(6) 0.0006(7)
C3 0.0180(9) 0.0144(9) 0.0156(9) -0.0014(7) 0.0066(7) -0.0027(7)
C4 0.0162(9) 0.0152(9) 0.0143(9) 0.0001(7) 0.0020(7) 0.0012(7)
C5 0.0106(8) 0.0138(9) 0.0160(9) -0.0020(7) 0.0014(6) 0.0010(7)
C6 0.0102(8) 0.0154(9) 0.0182(9) -0.0001(7) 0.0036(7) 0.0047(7)
C7 0.0172(9) 0.0162(9) 0.0239(10) -0.0012(7) 0.0042(7) 0.0021(7)
C8 0.0196(9) 0.0163(10) 0.0368(11) 0.0027(7) 0.0092(8) 0.0081(8)
C9 0.0167(9) 0.0275(11) 0.0279(11) 0.0065(8) 0.0061(8) 0.0146(8)
C10 0.0136(8) 0.0291(11) 0.0177(9) 0.0025(7) 0.0036(7) 0.0068(8)
C11 0.0104(8) 0.0181(9) 0.0174(9) -0.0006(7) 0.0055(7) 0.0041(7)
C12 0.0170(9) 0.0221(9) 0.0120(8) 0.0004(7) 0.0050(7) 0.0001(7)
C13 0.0244(10) 0.0238(10) 0.0174(9) 0.0055(8) 0.0084(8) 0.0038(8)
C14 0.0199(10) 0.0358(12) 0.0194(10) 0.0092(8) 0.0042(8) 0.0030(8)
C15 0.0190(9) 0.0318(11) 0.0198(10) -0.0004(8) 0.0041(7) -0.0066(8)
C16 0.0266(11) 0.0223(11) 0.0428(13) -0.0019(8) 0.0110(9) 0.0050(9)
C17 0.0204(10) 0.0241(10) 0.0330(11) 0.0037(8) 0.0062(8) 0.0079(9)
C18 0.0225(11) 0.0451(14) 0.0345(12) -0.0080(10) 0.0049(9) -0.0100(10)
C19 0.0152(8) 0.0129(9) 0.0133(8) -0.0016(7) 0.0060(7) 0.0028(7)
C20 0.0131(8) 0.0223(10) 0.0202(9) -0.0001(7) -0.0025(7) -0.0024(8)
C21 0.0209(9) 0.0238(10) 0.0188(10) -0.0042(8) -0.0023(8) -0.0015(8)
C22 0.0140(8) 0.0123(8) 0.0122(8) -0.0037(7) -0.0001(7) -0.0009(7)
C23 0.0170(9) 0.0165(9) 0.0330(11) 0.0038(7) 0.0049(8) 0.0116(8)
C24 0.0181(9) 0.0132(9) 0.0185(9) 0.0013(7) 0.0013(7) 0.0019(7)
C25 0.0190(9) 0.0159(9) 0.0206(9) -0.0006(7) 0.0040(7) -0.0013(7)
C26 0.0245(10) 0.0285(11) 0.0230(10) -0.0030(8) 0.0032(8) -0.0052(8)

loop_
_atom_type_symbol
_atom_type_scat_dispersion_real
_atom_type_scat_dispersion_imag
_atom_type_scat_Cromer_Mann_a1
_atom_type_scat_Cromer_Mann_a2
_atom_type_scat_Cromer_Mann_a3
_atom_type_scat_Cromer_Mann_a4
_atom_type_scat_Cromer_Mann_b1
_atom_type_scat_Cromer_Mann_b2
_atom_type_scat_Cromer_Mann_b3
_atom_type_scat_Cromer_Mann_b4
_atom_type_scat_Cromer_Mann_c
_atom_type_scat_source
_atom_type_scat_dispersion_source
C 0.01921 0.00962 2.31000 1.02000 1.58860 0.86500 20.84390 10.20750 0.56870 51.65120 0.215599998832 'International Tables Volume C Table 6.1.1.4 (pp. 500-502)' 'Henke, Gullikson and Davis, At. Data and Nucl. Data Tables, 1993, 54, 2'
F 0.07537 0.05507 3.53920 2.64120 1.51700 1.02430 10.28250 4.29440 0.26150 26.14760 0.277599990368 'International Tables Volume C Table 6.1.1.4 (pp. 500-502)' 'Henke, Gullikson and Davis, At. Data and Nucl. Data Tables, 1993, 54, 2'
H 0.00000 0.00000 0.49300 0.32291 0.14019 0.04081 10.51090 26.12570 3.14236 57.79970 0.0030380000826 'International Tables Volume C Table 6.1.1.4 (pp. 500-502)' 'Henke, Gullikson and Davis, At. Data and Nucl. Data Tables, 1993, 54, 2'
O 0.05240 0.03377 3.04850 2.28680 1.54630 0.86700 13.27710 5.70110 0.32390 32.90890 0.250800013542 'International Tables Volume C Table 6.1.1.4 (pp. 500-502)' 'Henke, Gullikson and Davis, At. Data and Nucl. Data Tables, 1993, 54, 2'
N 0.03257 0.01839 12.21260 3.13220 2.01250 1.16630 0.00570 9.89330 28.99750 0.58260 -11.5290002823 'International Tables Volume C Table 6.1.1.4 (pp. 500-502)' 'Henke, Gullikson and Davis, At. Data and Nucl. Data Tables, 1993, 54, 2'
S 0.33539 0.55141 6.90530 5.20340 1.43790 1.58630 1.46790 22.21510 0.25360 56.17200 0.866900026798 'International Tables Volume C Table 6.1.1.4 (pp. 500-502)' 'Henke, Gullikson and Davis, At. Data and Nucl. Data Tables, 1993, 54, 2'

loop_
_geom_angle_atom_site_label_1
_geom_angle_atom_site_label_2
_geom_angle_atom_site_label_3
_geom_angle
O2 S1 O1 121.01(8)
N1 S1 O1 105.76(8)
N1 S1 O2 105.01(7)
C12 S1 O1 109.64(8)
C12 S1 O2 108.79(8)
C12 S1 N1 105.44(8)
C20 O4 C19 114.77(13)
C23 O6 C22 115.44(13)
C1 N1 S1 115.80(11)
C11 N1 S1 120.40(11)
C11 N1 C1 107.43(13)
O8 N2 O7 124.30(15)
C5 N2 O7 117.99(14)
C5 N2 O8 117.61(14)
H1 C1 N1 110.86(8)
C2 C1 N1 111.95(13)
C2 C1 H1 110.86(9)
C5 C1 N1 106.50(13)
C5 C1 H1 110.86(9)
C5 C1 C2 105.60(13)
C3 C2 C1 105.38(13)
C19 C2 C1 110.33(13)
C19 C2 C3 110.99(13)
C22 C2 C1 109.59(13)
C22 C2 C3 112.01(14)
C22 C2 C19 108.52(13)
H3a C3 C2 110.66(9)
H3b C3 C2 110.66(9)
H3b C3 H3a 108.8
C4 C3 C2 105.42(13)
C4 C3 H3a 110.66(9)
C4 C3 H3b 110.66(9)
H4 C4 C3 108.10(9)
C5 C4 C3 101.56(13)
C5 C4 H4 108.10(9)
C25 C4 C3 112.97(14)
C25 C4 H4 108.10(10)
C25 C4 C5 117.55(14)
C1 C5 N2 111.64(13)
C4 C5 N2 106.03(13)
C4 C5 C1 105.42(13)
C6 C5 N2 110.13(13)
C6 C5 C1 103.20(13)
C6 C5 C4 120.33(14)
C7 C6 C5 130.08(16)
C11 C6 C5 109.79(15)
C11 C6 C7 120.10(16)
H7 C7 C6 120.64(11)
C8 C7 C6 118.72(18)
C8 C7 H7 120.64(12)
H8 C8 C7 119.76(12)
C9 C8 C7 120.47(18)
C9 C8 H8 119.76(11)
H9 C9 C8 119.28(11)
C10 C9 C8 121.44(17)
C10 C9 H9 119.28(11)
H10 C10 C9 121.24(11)
C11 C10 C9 117.53(18)
C11 C10 H10 121.24(11)
C6 C11 N1 111.42(15)
C10 C11 N1 126.85(16)
C10 C11 C6 121.71(17)
C13 C12 S1 119.56(14)
C17 C12 S1 119.58(14)
C17 C12 C13 120.79(17)
H13 C13 C12 120.42(11)
C14 C13 C12 119.16(18)
C14 C13 H13 120.42(11)
H14 C14 C13 119.33(11)
C15 C14 C13 121.35(18)
C15 C14 H14 119.33(11)
C16 C15 C14 118.19(18)
C18 C15 C14 121.14(18)
C18 C15 C16 120.64(19)
H16 C16 C15 119.08(12)
C17 C16 C15 121.83(19)
C17 C16 H16 119.08(12)
C16 C17 C12 118.67(18)
H17 C17 C12 120.67(11)
H17 C17 C16 120.67(12)
H18a C18 C15 109.5
H18b C18 C15 109.5
H18b C18 H18a 109.5
H18c C18 C15 109.5
H18c C18 H18a 109.5
H18c C18 H18b 109.5
O4 C19 O3 123.87(16)
C2 C19 O3 125.33(16)
C2 C19 O4 110.80(14)
H20a C20 O4 110.51(9)
H20b C20 O4 110.51(9)
H20b C20 H20a 108.7
C21 C20 O4 106.13(14)
C21 C20 H20a 110.51(10)
C21 C20 H20b 110.51(10)
F2 C21 F1 106.92(15)
F3 C21 F1 107.50(16)
F3 C21 F2 108.12(15)
C20 C21 F1 112.31(15)
C20 C21 F2 109.54(15)
C20 C21 F3 112.24(15)
O6 C22 O5 124.34(16)
C2 C22 O5 126.75(15)
C2 C22 O6 108.91(13)
H23a C23 O6 110.69(10)
H23b C23 O6 110.69(9)
H23b C23 H23a 108.8
C24 C23 O6 105.26(14)
C24 C23 H23a 110.69(11)
C24 C23 H23b 110.69(10)
F5 C24 F4 107.13(14)
F6 C24 F4 106.52(15)
F6 C24 F5 107.71(14)
C23 C24 F4 111.35(15)
C23 C24 F5 110.55(14)
C23 C24 F6 113.29(15)
H25 C25 C4 118.04(10)
C26 C25 C4 123.91(18)
C26 C25 H25 118.04(12)
H26a C26 C25 120.0
H26b C26 C25 120.0
H26b C26 H26a 120.0

loop_
_geom_bond_atom_site_label_1
_geom_bond_atom_site_label_2
_geom_bond_distance
S1 O1 1.4375(14)
S1 O2 1.4302(14)
S1 N1 1.6815(15)
S1 C12 1.7612(18)
F1 C21 1.340(2)
F2 C21 1.346(2)
F3 C21 1.339(2)
F4 C24 1.343(2)
F5 C24 1.344(2)
F6 C24 1.330(2)
O3 C19 1.201(2)
O4 C19 1.348(2)
O4 C20 1.442(2)
O5 C22 1.201(2)
O6 C22 1.352(2)
O6 C23 1.441(2)
O7 N2 1.2248(19)
O8 N2 1.223(2)
N1 C1 1.489(2)
N1 C11 1.438(2)
N2 C5 1.546(2)
C1 H1 1.0000
C1 C2 1.569(2)
C1 C5 1.553(2)
C2 C3 1.545(2)
C2 C19 1.538(2)
C2 C22 1.536(2)
C3 H3a 0.9900
C3 H3b 0.9900
C3 C4 1.534(2)
C4 H4 1.0000
C4 C5 1.562(2)
C4 C25 1.501(2)
C5 C6 1.513(2)
C6 C7 1.397(3)
C6 C11 1.398(3)
C7 H7 0.9500
C7 C8 1.393(3)
C8 H8 0.9500
C8 C9 1.398(3)
C9 H9 0.9500
C9 C10 1.394(3)
C10 H10 0.9500
C10 C11 1.394(2)
C12 C13 1.392(3)
C12 C17 1.394(3)
C13 H13 0.9500
C13 C14 1.392(3)
C14 H14 0.9500
C14 C15 1.389(3)
C15 C16 1.394(3)
C15 C18 1.511(3)
C16 H16 0.9500
C16 C17 1.388(3)
C17 H17 0.9500
C18 H18a 0.9800
C18 H18b 0.9800
C18 H18c 0.9800
C20 H20a 0.9900
C20 H20b 0.9900
C20 C21 1.504(3)
C23 H23a 0.9900
C23 H23b 0.9900
C23 C24 1.496(2)
C25 H25 0.9500
C25 C26 1.324(3)
C26 H26a 0.9500
C26 H26b 0.9500
